data_7251682
loop_
_publ_author_name
'Kumar, Rakesh'
'Maiti, Anupam'
'Mahato, Bidyadhar'
'Ghoshal, Debajyoti'

_publ_section_title
;
 Luminescence property modulation through the structural modification of
 coordination polymers for ratiometric detection of mercuric ions in
 aqueous media
;
_journal_issue 15
_journal_name_full CrystEngComm
_journal_page_first 2382
_journal_page_last 2392
_journal_paper_doi 10.1039/D5CE01203A
_journal_volume 28
_journal_year 2026
_chemical_formula_sum 'C44 H36 Mn N6 O7'
_chemical_formula_weight 815.73
_space_group_crystal_system triclinic
_space_group_IT_number 2
_space_group_name_Hall '-P 1'
_space_group_name_H-M_alt 'P -1'
_atom_sites_solution_hydrogens mixed
_audit_creation_method SHELXL-2018/3
_audit_update_record
;
2026-02-12 deposited with the CCDC.	2026-02-26 downloaded from the CCDC.
;
_cell_angle_alpha 105.4810(10)
_cell_angle_beta 104.5380(10)
_cell_angle_gamma 93.8790(10)
_cell_formula_units_Z 1
_cell_length_a 7.5222(3)
_cell_length_b 10.5057(5)
_cell_length_c 13.4534(6)
_cell_measurement_reflns_used 250
_cell_measurement_temperature 298(2)
_cell_measurement_theta_max 27.6
_cell_measurement_theta_min 2.9
_cell_volume 981.40(8)
_computing_cell_refinement 'SMART APEX II'
_computing_data_collection 'SMART APEX II (Bruker,2010)'
_computing_data_reduction 'SAINT (Bruker,2000)'
_computing_molecular_graphics 'Ortep-3v2 for windows (Farrugia, 1997)'
_computing_publication_material 'PLATON (Spek, 2008)'
_computing_structure_refinement 'SHELXL-2018/3 (Sheldrick, 2018)'
_computing_structure_solution 'SHELXT 2014/5 (Sheldrick, 2014)'
_diffrn_ambient_temperature 298(2)
_diffrn_measured_fraction_theta_full 0.995
_diffrn_measured_fraction_theta_max 0.990
_diffrn_measurement_device_type 'CCD area detector'
_diffrn_measurement_method 'phi and omega scans'
_diffrn_radiation_type MoK\a
_diffrn_radiation_wavelength 0.71073
_diffrn_reflns_av_R_equivalents 0.0741
_diffrn_reflns_av_unetI/netI 0.0439
_diffrn_reflns_Laue_measured_fraction_full 0.995
_diffrn_reflns_Laue_measured_fraction_max 0.990
_diffrn_reflns_limit_h_max 9
_diffrn_reflns_limit_h_min -9
_diffrn_reflns_limit_k_max 13
_diffrn_reflns_limit_k_min -13
_diffrn_reflns_limit_l_max 17
_diffrn_reflns_limit_l_min -17
_diffrn_reflns_number 31823
_diffrn_reflns_point_group_measured_fraction_full 0.995
_diffrn_reflns_point_group_measured_fraction_max 0.990
_diffrn_reflns_theta_full 25.242
_diffrn_reflns_theta_max 27.578
_diffrn_reflns_theta_min 2.033
_diffrn_source 'fine-focus sealed tube'
_exptl_absorpt_coefficient_mu 0.397
_exptl_absorpt_correction_T_max 0.905
_exptl_absorpt_correction_T_min 0.900
_exptl_absorpt_correction_type multi-scan
_exptl_absorpt_process_details
;
'XPREP' - A PROGRAM DATA PREPARATION & RECIPROCAL 
SPACE EXPLORATION,
Bruker Analytical X-ray Systems, 1997
;
_exptl_crystal_colour yellow
_exptl_crystal_density_diffrn 1.380
_exptl_crystal_density_method 'not measured'
_exptl_crystal_description Block
_exptl_crystal_F_000 423
_exptl_crystal_size_max 0.200
_exptl_crystal_size_mid 0.200
_exptl_crystal_size_min 0.180
_refine_diff_density_max 0.388
_refine_diff_density_min -0.428
_refine_diff_density_rms 0.054
_refine_ls_extinction_method none
_refine_ls_goodness_of_fit_ref 1.259
_refine_ls_hydrogen_treatment mixed
_refine_ls_matrix_type full
_refine_ls_number_parameters 286
_refine_ls_number_reflns 4497
_refine_ls_number_restraints 0
_refine_ls_restrained_S_all 1.259
_refine_ls_R_factor_all 0.0846
_refine_ls_R_factor_gt 0.0698
_refine_ls_shift/su_max 0.000
_refine_ls_shift/su_mean 0.000
_refine_ls_structure_factor_coef Fsqd
_refine_ls_weighting_details 'w=1/[\s^2^(Fo^2^)+(0.0240P)^2^+0.9416P] where P=(Fo^2^+2Fc^2^)/3'
_refine_ls_weighting_scheme calc
_refine_ls_wR_factor_gt 0.1272
_refine_ls_wR_factor_ref 0.1318
_reflns_Friedel_coverage 0.000
_reflns_number_gt 3885
_reflns_number_total 4497
_reflns_threshold_expression 'I > 2\s(I)'
_cod_data_source_file d5ce01203a2.cif
_cod_data_source_block DG3
_cod_depositor_comments 'Adding full bibliography for 7251680--7251682.cif.'
_cod_database_code 7251682
_shelx_shelxl_version_number 2018/3
_shelx_space_group_comment
;
The symmetry employed for this shelxl refinement is uniquely defined
by the following loop, which should always be used as a source of
symmetry information in preference to the above space-group names.
They are only intended as comments.
;
_shelx_estimated_absorpt_t_min 0.925
_shelx_estimated_absorpt_t_max 0.932

loop_
_space_group_symop_operation_xyz
'x, y, z'
'-x, -y, -z'

loop_
_atom_site_label
_atom_site_type_symbol
_atom_site_fract_x
_atom_site_fract_y
_atom_site_fract_z
_atom_site_U_iso_or_equiv
_atom_site_adp_type
_atom_site_occupancy
_atom_site_site_symmetry_order
_atom_site_calc_flag
_atom_site_refinement_flags_posn
_atom_site_refinement_flags_adp
_atom_site_refinement_flags_occupancy
_atom_site_disorder_assembly
_atom_site_disorder_group
Mn1 Mn 0.000000 0.500000 0.000000 0.02990(17) Uani 1 2 d S . P . .
O1W O -0.1787(4) 0.3157(2) -0.02347(18) 0.0466(6) Uani 1 1 d . . . . .
O1 O 0.1942(3) 0.4592(2) 0.13171(15) 0.0452(5) Uani 1 1 d . . . . .
O2 O 0.1328(4) 0.2411(2) 0.1039(2) 0.0719(8) Uani 1 1 d . . . . .
N5 N 0.6550(4) 0.3979(2) 0.44703(18) 0.0395(6) Uani 1 1 d . . . . .
N1 N -0.1389(4) 0.6078(2) 0.12805(18) 0.0418(6) Uani 1 1 d . . . . .
N4 N -0.3079(4) 1.1546(2) 0.76582(18) 0.0443(6) Uani 1 1 d . . . . .
C12 C 0.3735(4) 0.3655(3) 0.2560(2) 0.0351(6) Uani 1 1 d . . . . .
C13 C 0.5302(4) 0.2988(3) 0.2530(2) 0.0364(6) Uani 1 1 d . . . . .
C18 C 0.6696(4) 0.3195(3) 0.3510(2) 0.0381(6) Uani 1 1 d . . . . .
C8 C -0.2620(4) 1.1521(3) 0.5960(2) 0.0384(6) Uani 1 1 d . . . . .
H8 H -0.242668 1.200635 0.550107 0.046 Uiso 1 1 calc R U . . .
C9 C -0.2805(4) 1.2170(3) 0.6957(2) 0.0412(7) Uani 1 1 d . . . . .
H9 H -0.273372 1.309425 0.715031 0.049 Uiso 1 1 calc R U . . .
C15 C 0.7151(6) 0.1586(4) 0.1604(3) 0.0589(9) Uani 1 1 d . . . . .
H15 H 0.730709 0.103805 0.097228 0.071 Uiso 1 1 calc R U . . .
C1 C -0.1559(5) 0.5490(3) 0.2027(3) 0.0510(8) Uani 1 1 d . . . . .
H1 H -0.139744 0.459759 0.191093 0.061 Uiso 1 1 calc R U . . .
C16 C 0.8530(6) 0.1805(4) 0.2567(3) 0.0619(10) Uani 1 1 d . . . . .
H16 H 0.960277 0.141252 0.257106 0.074 Uiso 1 1 calc R U . . .
C21 C -0.2561(4) 0.8160(3) 0.4189(2) 0.0432(7) Uani 1 1 d . . . . .
C19 C 0.3624(4) 0.4443(3) 0.3525(2) 0.0357(6) Uani 1 1 d . . . . .
H19 H 0.260750 0.489188 0.356034 0.043 Uiso 1 1 calc R U . . .
C6 C -0.2723(4) 1.0142(3) 0.5643(2) 0.0345(6) Uani 1 1 d . . . . .
C22 C -0.2469(4) 0.9453(3) 0.4590(2) 0.0389(7) Uani 1 1 d . . . . .
C4 C -0.2248(4) 0.7462(3) 0.3155(2) 0.0388(7) Uani 1 1 d . . . . .
C17 C 0.8317(5) 0.2591(4) 0.3503(3) 0.0546(9) Uani 1 1 d . . . . .
H17 H 0.924453 0.273089 0.414233 0.066 Uiso 1 1 calc R U . . .
C20 C 0.5063(4) 0.4573(3) 0.4472(2) 0.0338(6) Uani 1 1 d . . . . .
C2 C -0.1716(5) 0.7339(3) 0.1453(2) 0.0467(8) Uani 1 1 d . . . . .
H2 H -0.164706 0.775862 0.093393 0.056 Uiso 1 1 calc R U . . .
C3 C -0.2152(5) 0.8059(3) 0.2363(2) 0.0462(8) Uani 1 1 d . . . . .
H3 H -0.237722 0.893518 0.244156 0.055 Uiso 1 1 calc R U . . .
C5 C -0.1962(5) 0.6145(3) 0.2962(3) 0.0504(8) Uani 1 1 d . . . . .
H5 H -0.204049 0.569826 0.346377 0.060 Uiso 1 1 calc R U . . .
C14 C 0.5585(5) 0.2159(3) 0.1573(2) 0.0472(8) Uani 1 1 d . . . . .
H14 H 0.468747 0.200805 0.092094 0.057 Uiso 1 1 calc R U . . .
C11 C 0.2193(4) 0.3530(3) 0.1547(2) 0.0400(7) Uani 1 1 d . . . . .
C10 C -0.3216(5) 1.0223(3) 0.7343(2) 0.0506(8) Uani 1 1 d . . . . .
H10 H -0.343048 0.976468 0.781520 0.061 Uiso 1 1 calc R U . . .
C7 C -0.3062(5) 0.9487(3) 0.6361(2) 0.0448(7) Uani 1 1 d . . . . .
H7 H -0.318440 0.856036 0.618187 0.054 Uiso 1 1 calc R U . . .
O2W O 0.0665(19) -0.0211(8) 0.0449(8) 0.176(7) Uani 0.5(10) 1 d . . P A -1
H2WA H -0.031630 -0.060941 -0.004256 0.264 Uiso 0.5(10) 1 d R U P A -1
H2WB H 0.048086 0.059717 0.063817 0.264 Uiso 0.5(10) 1 d R U P A -1
H1WA H -0.233(5) 0.265(4) -0.079(3) 0.065(12) Uiso 1 1 d . . . . .
H1WB H -0.103(7) 0.269(4) 0.008(4) 0.091(16) Uiso 1 1 d . . . . .
H21 H -0.276(5) 0.762(3) 0.463(3) 0.054(10) Uiso 1 1 d . . . . .
H22 H -0.218(5) 1.004(3) 0.419(3) 0.053(9) Uiso 1 1 d . . . . .

loop_
_atom_site_aniso_label
_atom_site_aniso_U_11
_atom_site_aniso_U_22
_atom_site_aniso_U_33
_atom_site_aniso_U_23
_atom_site_aniso_U_13
_atom_site_aniso_U_12
Mn1 0.0372(4) 0.0338(3) 0.0140(2) -0.0003(2) 0.0060(2) 0.0078(2)
O1W 0.0610(16) 0.0425(12) 0.0274(11) 0.0001(10) 0.0102(11) -0.0021(12)
O1 0.0548(14) 0.0431(12) 0.0303(10) 0.0109(9) -0.0020(9) 0.0093(10)
O2 0.084(2) 0.0465(14) 0.0582(15) 0.0095(12) -0.0168(14) -0.0114(13)
N5 0.0444(15) 0.0469(14) 0.0307(12) 0.0191(10) 0.0072(11) 0.0118(12)
N1 0.0526(16) 0.0407(14) 0.0311(12) 0.0027(10) 0.0177(11) 0.0086(12)
N4 0.0508(16) 0.0434(14) 0.0304(12) -0.0039(10) 0.0140(11) 0.0001(12)
C12 0.0438(17) 0.0307(14) 0.0296(13) 0.0128(11) 0.0052(12) 0.0011(12)
C13 0.0481(18) 0.0313(14) 0.0340(14) 0.0153(11) 0.0135(13) 0.0034(12)
C18 0.0454(18) 0.0407(16) 0.0347(14) 0.0200(12) 0.0122(13) 0.0105(13)
C8 0.0408(17) 0.0398(16) 0.0320(14) 0.0068(12) 0.0104(12) 0.0032(13)
C9 0.0453(18) 0.0319(14) 0.0363(15) -0.0031(12) 0.0082(13) 0.0029(13)
C15 0.078(3) 0.056(2) 0.056(2) 0.0183(17) 0.039(2) 0.0197(19)
C1 0.073(2) 0.0334(16) 0.0492(18) 0.0006(13) 0.0353(17) 0.0021(15)
C16 0.068(3) 0.072(2) 0.068(2) 0.034(2) 0.036(2) 0.033(2)
C21 0.0477(19) 0.0462(18) 0.0335(15) 0.0025(13) 0.0178(14) 0.0048(14)
C19 0.0416(17) 0.0364(14) 0.0286(13) 0.0126(11) 0.0045(12) 0.0092(12)
C6 0.0282(14) 0.0406(15) 0.0273(13) -0.0018(11) 0.0077(11) 0.0024(12)
C22 0.0385(17) 0.0446(17) 0.0310(14) 0.0031(12) 0.0138(12) 0.0054(13)
C4 0.0353(16) 0.0434(16) 0.0328(14) -0.0028(12) 0.0166(12) 0.0026(13)
C17 0.055(2) 0.068(2) 0.0529(19) 0.0307(17) 0.0185(17) 0.0235(18)
C20 0.0396(16) 0.0364(14) 0.0270(13) 0.0159(11) 0.0052(12) 0.0056(12)
C2 0.059(2) 0.0524(19) 0.0336(15) 0.0121(13) 0.0188(15) 0.0220(16)
C3 0.059(2) 0.0444(17) 0.0387(16) 0.0087(13) 0.0196(15) 0.0249(15)
C5 0.073(2) 0.0377(16) 0.0447(17) 0.0048(13) 0.0346(17) -0.0006(15)
C14 0.063(2) 0.0448(17) 0.0369(15) 0.0125(13) 0.0185(15) 0.0063(16)
C11 0.0450(18) 0.0441(17) 0.0247(13) 0.0047(12) 0.0059(12) 0.0016(14)
C10 0.071(2) 0.0446(18) 0.0351(15) 0.0062(13) 0.0223(16) -0.0028(16)
C7 0.060(2) 0.0313(15) 0.0401(16) 0.0001(12) 0.0203(15) 0.0013(14)
O2W 0.261(16) 0.059(6) 0.132(10) -0.007(5) -0.037(9) 0.007(7)

loop_
_atom_type_symbol
_atom_type_description
_atom_type_scat_dispersion_real
_atom_type_scat_dispersion_imag
_atom_type_scat_source
C C 0.0033 0.0016 'International Tables Vol C Tables 4.2.6.8 and 6.1.1.4'
H H 0.0000 0.0000 'International Tables Vol C Tables 4.2.6.8 and 6.1.1.4'
Mn Mn 0.3368 0.7283 'International Tables Vol C Tables 4.2.6.8 and 6.1.1.4'
N N 0.0061 0.0033 'International Tables Vol C Tables 4.2.6.8 and 6.1.1.4'
O O 0.0106 0.0060 'International Tables Vol C Tables 4.2.6.8 and 6.1.1.4'

loop_
_geom_angle_atom_site_label_1
_geom_angle_atom_site_label_2
_geom_angle_atom_site_label_3
_geom_angle
_geom_angle_site_symmetry_1
_geom_angle_site_symmetry_3
_geom_angle_publ_flag
O1 Mn1 O1 180.0 . 2_565 ?
O1 Mn1 O1W 89.35(9) . . ?
O1 Mn1 O1W 90.65(9) 2_565 . ?
O1 Mn1 O1W 90.65(9) . 2_565 ?
O1 Mn1 O1W 89.35(9) 2_565 2_565 ?
O1W Mn1 O1W 180.0 . 2_565 ?
O1 Mn1 N1 85.48(9) . . ?
O1 Mn1 N1 94.52(9) 2_565 . ?
O1W Mn1 N1 88.66(9) . . ?
O1W Mn1 N1 91.34(9) 2_565 . ?
O1 Mn1 N1 94.52(9) . 2_565 ?
O1 Mn1 N1 85.48(9) 2_565 2_565 ?
O1W Mn1 N1 91.34(9) . 2_565 ?
O1W Mn1 N1 88.66(9) 2_565 2_565 ?
N1 Mn1 N1 180.0 . 2_565 ?
Mn1 O1W H1WA 126(3) . . ?
Mn1 O1W H1WB 104(3) . . ?
H1WA O1W H1WB 104(4) . . ?
C11 O1 Mn1 131.49(19) . . ?
C20 N5 C18 118.3(2) . . ?
C2 N1 C1 116.6(2) . . ?
C2 N1 Mn1 124.7(2) . . ?
C1 N1 Mn1 117.5(2) . . ?
C10 N4 C9 116.4(2) . . ?
C19 C12 C13 118.9(3) . . ?
C19 C12 C11 119.5(3) . . ?
C13 C12 C11 121.7(2) . . ?
C12 C13 C18 117.7(3) . . ?
C12 C13 C14 124.0(3) . . ?
C18 C13 C14 118.2(3) . . ?
N5 C18 C17 118.2(3) . . ?
N5 C18 C13 122.5(3) . . ?
C17 C18 C13 119.3(3) . . ?
C9 C8 C6 119.8(3) . . ?
C9 C8 H8 120.1 . . ?
C6 C8 H8 120.1 . . ?
N4 C9 C8 123.6(3) . . ?
N4 C9 H9 118.2 . . ?
C8 C9 H9 118.2 . . ?
C14 C15 C16 121.0(3) . . ?
C14 C15 H15 119.5 . . ?
C16 C15 H15 119.5 . . ?
N1 C1 C5 123.1(3) . . ?
N1 C1 H1 118.4 . . ?
C5 C1 H1 118.4 . . ?
C17 C16 C15 120.4(3) . . ?
C17 C16 H16 119.8 . . ?
C15 C16 H16 119.8 . . ?
C22 C21 C4 126.4(3) . . ?
C22 C21 H21 117(2) . . ?
C4 C21 H21 117(2) . . ?
C12 C19 C20 119.8(3) . . ?
C12 C19 H19 120.1 . . ?
C20 C19 H19 120.1 . . ?
C8 C6 C7 116.6(2) . . ?
C8 C6 C22 119.8(3) . . ?
C7 C6 C22 123.6(3) . . ?
C21 C22 C6 125.9(3) . . ?
C21 C22 H22 119.4(19) . . ?
C6 C22 H22 115(2) . . ?
C5 C4 C3 116.9(3) . . ?
C5 C4 C21 118.9(3) . . ?
C3 C4 C21 124.1(3) . . ?
C16 C17 C18 120.4(3) . . ?
C16 C17 H17 119.8 . . ?
C18 C17 H17 119.8 . . ?
N5 C20 C19 122.9(2) . . ?
N5 C20 C20 117.4(3) . 2_666 ?
C19 C20 C20 119.8(3) . 2_666 ?
N1 C2 C3 123.7(3) . . ?
N1 C2 H2 118.1 . . ?
C3 C2 H2 118.1 . . ?
C2 C3 C4 119.4(3) . . ?
C2 C3 H3 120.3 . . ?
C4 C3 H3 120.3 . . ?
C1 C5 C4 120.2(3) . . ?
C1 C5 H5 119.9 . . ?
C4 C5 H5 119.9 . . ?
C15 C14 C13 120.6(3) . . ?
C15 C14 H14 119.7 . . ?
C13 C14 H14 119.7 . . ?
O2 C11 O1 126.8(3) . . ?
O2 C11 C12 117.7(3) . . ?
O1 C11 C12 115.6(2) . . ?
N4 C10 C7 124.2(3) . . ?
N4 C10 H10 117.9 . . ?
C7 C10 H10 117.9 . . ?
C10 C7 C6 119.3(3) . . ?
C10 C7 H7 120.3 . . ?
C6 C7 H7 120.3 . . ?
H2WA O2W H2WB 104.5 . . ?

loop_
_geom_bond_atom_site_label_1
_geom_bond_atom_site_label_2
_geom_bond_distance
_geom_bond_site_symmetry_2
_geom_bond_publ_flag
Mn1 O1 2.1562(19) . ?
Mn1 O1 2.1562(19) 2_565 ?
Mn1 O1W 2.183(2) . ?
Mn1 O1W 2.183(2) 2_565 ?
Mn1 N1 2.316(2) . ?
Mn1 N1 2.316(2) 2_565 ?
O1W H1WA 0.79(4) . ?
O1W H1WB 0.88(5) . ?
O1 C11 1.248(3) . ?
O2 C11 1.232(4) . ?
N5 C20 1.317(4) . ?
N5 C18 1.369(4) . ?
N1 C2 1.334(4) . ?
N1 C1 1.339(4) . ?
N4 C10 1.329(4) . ?
N4 C9 1.331(4) . ?
C12 C19 1.367(4) . ?
C12 C13 1.415(4) . ?
C12 C11 1.520(4) . ?
C13 C18 1.417(4) . ?
C13 C14 1.423(4) . ?
C18 C17 1.413(4) . ?
C8 C9 1.379(4) . ?
C8 C6 1.388(4) . ?
C8 H8 0.9300 . ?
C9 H9 0.9300 . ?
C15 C14 1.354(5) . ?
C15 C16 1.394(5) . ?
C15 H15 0.9300 . ?
C1 C5 1.380(4) . ?
C1 H1 0.9300 . ?
C16 C17 1.364(5) . ?
C16 H16 0.9300 . ?
C21 C22 1.311(4) . ?
C21 C4 1.474(4) . ?
C21 H21 0.95(3) . ?
C19 C20 1.417(4) . ?
C19 H19 0.9300 . ?
C6 C7 1.389(4) . ?
C6 C22 1.474(4) . ?
C22 H22 0.97(3) . ?
C4 C5 1.380(4) . ?
C4 C3 1.387(4) . ?
C17 H17 0.9300 . ?
C20 C20 1.493(5) 2_666 ?
C2 C3 1.385(4) . ?
C2 H2 0.9300 . ?
C3 H3 0.9300 . ?
C5 H5 0.9300 . ?
C14 H14 0.9300 . ?
C10 C7 1.378(4) . ?
C10 H10 0.9300 . ?
C7 H7 0.9300 . ?
O2W H2WA 0.8500 . ?
O2W H2WB 0.8500 . ?

loop_
_geom_hbond_atom_site_label_D
_geom_hbond_atom_site_label_H
_geom_hbond_atom_site_label_A
_geom_hbond_distance_DH
_geom_hbond_distance_HA
_geom_hbond_distance_DA
_geom_hbond_angle_DHA
_geom_hbond_site_symmetry_A
_geom_hbond_publ_flag
O1W H1WA N4 0.79(4) 2.01(4) 2.771(3) 163(4) 1_544 yes
O1W H1WB O2 0.88(5) 2.00(5) 2.827(4) 155(4) . yes
O1W H1WB O2W^a 0.88(5) 2.56(5) 3.221(9) 132(4) 2 yes
O2W^a H2WA^a O2 0.85 1.97 2.674(9) 139.0 2 yes
O2W^a H2WB^a O2 0.85 1.86 2.629(9) 150.6 . yes
C9 H9 O1 0.93 2.65 3.481(3) 148.9 2_576 yes
C10 H10 O2W^a 0.93 2.62 3.109(10) 113.7 2_566 yes
C9 H9 O1 0.93 2.65 3.481(3) 148.9 2_576 yes
C10 H10 O2W^a 0.93 2.62 3.109(10) 113.7 2_566 yes
O2W^a H2WA^a O2 0.85 1.97 2.674(9) 139.0 2 yes
O2W^a H2WB^a O2 0.85 1.86 2.629(9) 150.6 . yes
O1W H1WA N4 0.79(4) 2.01(4) 2.771(3) 163(4) 1_544 yes
O1W H1WB O2 0.88(5) 2.00(5) 2.827(4) 155(4) . yes
O1W H1WB O2W^a 0.88(5) 2.56(5) 3.221(9) 132(4) 2 yes
C9 H9 O1 0.93 2.65 3.481(3) 148.9 2_576 yes
C10 H10 O2W^a 0.93 2.62 3.109(10) 113.7 2_566 yes
O2W^a H2WA^a O2 0.85 1.97 2.674(9) 139.0 2 yes
O2W^a H2WB^a O2 0.85 1.86 2.629(9) 150.6 . yes
O1W H1WA N4 0.79(4) 2.01(4) 2.771(3) 163(4) 1_544 yes
O1W H1WB O2 0.88(5) 2.00(5) 2.827(4) 155(4) . yes
O1W H1WB O2W^a 0.88(5) 2.56(5) 3.221(9) 132(4) 2 yes

loop_
_geom_torsion_atom_site_label_1
_geom_torsion_atom_site_label_2
_geom_torsion_atom_site_label_3
_geom_torsion_atom_site_label_4
_geom_torsion
_geom_torsion_site_symmetry_1
_geom_torsion_site_symmetry_2
_geom_torsion_site_symmetry_3
_geom_torsion_site_symmetry_4
_geom_torsion_publ_flag
C19 C12 C13 C18 -1.0(4) . . . . ?
C11 C12 C13 C18 178.2(2) . . . . ?
C19 C12 C13 C14 -179.1(3) . . . . ?
C11 C12 C13 C14 0.2(4) . . . . ?
C20 N5 C18 C17 178.1(3) . . . . ?
C20 N5 C18 C13 -0.9(4) . . . . ?
C12 C13 C18 N5 1.7(4) . . . . ?
C14 C13 C18 N5 179.8(3) . . . . ?
C12 C13 C18 C17 -177.3(3) . . . . ?
C14 C13 C18 C17 0.9(4) . . . . ?
C10 N4 C9 C8 -1.6(5) . . . . ?
C6 C8 C9 N4 0.2(5) . . . . ?
C2 N1 C1 C5 -3.0(5) . . . . ?
Mn1 N1 C1 C5 164.9(3) . . . . ?
C14 C15 C16 C17 0.8(6) . . . . ?
C13 C12 C19 C20 -0.3(4) . . . . ?
C11 C12 C19 C20 -179.5(3) . . . . ?
C9 C8 C6 C7 1.7(4) . . . . ?
C9 C8 C6 C22 -178.2(3) . . . . ?
C4 C21 C22 C6 -177.8(3) . . . . ?
C8 C6 C22 C21 -178.9(3) . . . . ?
C7 C6 C22 C21 1.3(5) . . . . ?
C22 C21 C4 C5 164.8(3) . . . . ?
C22 C21 C4 C3 -12.7(5) . . . . ?
C15 C16 C17 C18 0.0(6) . . . . ?
N5 C18 C17 C16 -179.8(3) . . . . ?
C13 C18 C17 C16 -0.8(5) . . . . ?
C18 N5 C20 C19 -0.5(4) . . . . ?
C18 N5 C20 C20 -179.8(3) . . . 2_666 ?
C12 C19 C20 N5 1.1(4) . . . . ?
C12 C19 C20 C20 -179.7(3) . . . 2_666 ?
C1 N1 C2 C3 2.1(5) . . . . ?
Mn1 N1 C2 C3 -164.9(3) . . . . ?
N1 C2 C3 C4 0.5(5) . . . . ?
C5 C4 C3 C2 -2.3(5) . . . . ?
C21 C4 C3 C2 175.2(3) . . . . ?
N1 C1 C5 C4 1.3(6) . . . . ?
C3 C4 C5 C1 1.4(5) . . . . ?
C21 C4 C5 C1 -176.2(3) . . . . ?
C16 C15 C14 C13 -0.7(5) . . . . ?
C12 C13 C14 C15 177.9(3) . . . . ?
C18 C13 C14 C15 -0.1(4) . . . . ?
Mn1 O1 C11 O2 -0.1(5) . . . . ?
Mn1 O1 C11 C12 179.74(18) . . . . ?
C19 C12 C11 O2 -119.3(3) . . . . ?
C13 C12 C11 O2 61.5(4) . . . . ?
C19 C12 C11 O1 60.8(4) . . . . ?
C13 C12 C11 O1 -118.4(3) . . . . ?
C9 N4 C10 C7 1.1(5) . . . . ?
N4 C10 C7 C6 0.7(5) . . . . ?
C8 C6 C7 C10 -2.0(5) . . . . ?
C22 C6 C7 C10 177.8(3) . . . . ?
